data_7709186
loop_
_publ_author_name
'Vanga, Mukundam'
'Mu\~noz-Castro, Alvaro'
'Dias, H. V. Rasika'

_publ_section_title
;
 Fluorinated tris(pyridyl)borate ligand support on coinage metals.
;
_journal_issue 4
_journal_name_full 'Dalton transactions (Cambridge, England : 2003)'
_journal_page_first 1308
_journal_page_last 1312
_journal_paper_doi 10.1039/d1dt04136c
_journal_volume 51
_journal_year 2022
_chemical_formula_moiety 'C30 H26 Au B F9 N3'
_chemical_formula_sum 'C30 H26 Au B F9 N3'
_chemical_formula_weight 807.31
_space_group_crystal_system monoclinic
_space_group_IT_number 11
_space_group_name_Hall '-P 2yb'
_space_group_name_H-M_alt 'P 1 21/m 1'
_atom_sites_solution_hydrogens geom
_atom_sites_solution_primary dual
_audit_creation_date 2021-11-29
_audit_creation_method
;
Olex2 1.5
(compiled 2021.11.18 svn.ra9532c28 for OlexSys, GUI svn.r6429)
;
_audit_update_record
;
2021-12-03 deposited with the CCDC.	2021-12-27 downloaded from the CCDC.
;
_cell_angle_alpha 90
_cell_angle_beta 107.638(4)
_cell_angle_gamma 90
_cell_formula_units_Z 2
_cell_length_a 11.6718(10)
_cell_length_b 10.5613(9)
_cell_length_c 12.8825(10)
_cell_measurement_reflns_used 9989
_cell_measurement_temperature 289.00
_cell_measurement_theta_max 29.39
_cell_measurement_theta_min 2.54
_cell_volume 1513.4(2)
_computing_cell_refinement 'SAINT V8.40B (?, 2016)'
_computing_data_collection 'APEX3 Ver. 2016.5-0 (Bruker-AXS, 2016)'
_computing_data_reduction 'SAINT V8.40B (?, 2016)'
_computing_molecular_graphics 'Olex2 1.5 (Dolomanov et al., 2009)'
_computing_publication_material 'Olex2 1.5 (Dolomanov et al., 2009)'
_computing_structure_refinement 'SHELXL 2018/3 (Sheldrick, 2015)'
_computing_structure_solution 'SHELXT 2018/2 (Sheldrick, 2018)'
_diffrn_ambient_temperature 289.00
_diffrn_detector 'charge-coupled device (CCD) area detector'
_diffrn_detector_area_resol_mean 7.9
_diffrn_detector_type 'Photon II 7 CPAD'
_diffrn_measured_fraction_theta_full 0.998
_diffrn_measured_fraction_theta_max 0.998
_diffrn_measurement_device 'three-circle diffractometer'
_diffrn_measurement_device_type 'Bruker D8 Quest Photon II 7'
_diffrn_measurement_method '0.3\ \w and 0.3\ \f scans'
_diffrn_radiation_collimation '0.6 mm double-pinhole'
_diffrn_radiation_detector 'Photon II 7 CPAD'
_diffrn_radiation_monochromator 'curved graphite'
_diffrn_radiation_probe x-ray
_diffrn_radiation_type 'Mo K\a'
_diffrn_radiation_wavelength 0.71073
_diffrn_radiation_xray_symbol K-L~3~
_diffrn_reflns_av_R_equivalents 0.0280
_diffrn_reflns_av_unetI/netI 0.0191
_diffrn_reflns_Laue_measured_fraction_full 0.998
_diffrn_reflns_Laue_measured_fraction_max 0.998
_diffrn_reflns_limit_h_max 16
_diffrn_reflns_limit_h_min -16
_diffrn_reflns_limit_k_max 14
_diffrn_reflns_limit_k_min -14
_diffrn_reflns_limit_l_max 17
_diffrn_reflns_limit_l_min -17
_diffrn_reflns_number 24351
_diffrn_reflns_point_group_measured_fraction_full 0.998
_diffrn_reflns_point_group_measured_fraction_max 0.998
_diffrn_reflns_theta_full 25.242
_diffrn_reflns_theta_max 29.632
_diffrn_reflns_theta_min 2.659
_diffrn_source 'fine-focus sealed X-ray tube'
_diffrn_source_current 30.0
_diffrn_source_power 1.5
_diffrn_source_type 'KFF MO-2KC-90'
_diffrn_source_voltage 50.0
_diffrn_standards_number 0
_exptl_absorpt_coefficient_mu 4.941
_exptl_absorpt_correction_T_max 0.7459
_exptl_absorpt_correction_T_min 0.5029
_exptl_absorpt_correction_type multi-scan
_exptl_absorpt_process_details
;
SADABS-2016/2 (Bruker,2016/2) was used for absorption correction.
wR2(int) was 0.0888 before and 0.0475 after correction.
The Ratio of minimum to maximum transmission is 0.6742.
The \l/2 correction factor is Not present.
;
_exptl_crystal_colour colourless
_exptl_crystal_colour_primary colourless
_exptl_crystal_density_diffrn 1.772
_exptl_crystal_density_method 'not measured'
_exptl_crystal_description rods
_exptl_crystal_F_000 784
_exptl_crystal_size_max 0.32
_exptl_crystal_size_mid 0.05
_exptl_crystal_size_min 0.05
_refine_diff_density_max 1.194
_refine_diff_density_min -1.175
_refine_diff_density_rms 0.100
_refine_ls_extinction_method none
_refine_ls_goodness_of_fit_ref 1.066
_refine_ls_hydrogen_treatment constr
_refine_ls_matrix_type full
_refine_ls_number_parameters 235
_refine_ls_number_reflns 4477
_refine_ls_number_restraints 6
_refine_ls_restrained_S_all 1.117
_refine_ls_R_factor_all 0.0377
_refine_ls_R_factor_gt 0.0292
_refine_ls_shift/su_max 0.002
_refine_ls_shift/su_mean 0.000
_refine_ls_structure_factor_coef Fsqd
_refine_ls_weighting_details 'w=1/[\s^2^(Fo^2^)+(0.0499P)^2^+0.6143P] where P=(Fo^2^+2Fc^2^)/3'
_refine_ls_weighting_scheme calc
_refine_ls_wR_factor_gt 0.0805
_refine_ls_wR_factor_ref 0.0854
_reflns_Friedel_coverage 0.000
_reflns_number_gt 3824
_reflns_number_total 4477
_reflns_threshold_expression 'I > 2\s(I)'
_cod_data_source_file d1dt04136c2.cif
_cod_data_source_block hrd58_0m_a
_cod_depositor_comments 'Adding full bibliography for 7709183--7709187.cif.'
_cod_database_code 7709186
_shelx_shelxl_version_number 2018/3
_shelx_space_group_comment
;
The symmetry employed for this shelxl refinement is uniquely defined
by the following loop, which should always be used as a source of
symmetry information in preference to the above space-group names.
They are only intended as comments.
;
_shelx_estimated_absorpt_t_max 0.790
_shelx_estimated_absorpt_t_min 0.301
_olex2_refinement_description
;
1. Fixed Uiso
 At 1.2 times of:
  All C(H) groups, All C(H,H) groups
 At 1.5 times of:
  All C(H,H,H) groups
2. Uiso/Uaniso restraints and constraints
Uanis(F5) \\sim Ueq: with sigma of 0.02 and sigma for terminal atoms of 0.02
3. Others
 Fixed Sof: C18(0.5) H18A(0.5) H18B(0.5) H18C(0.5) C19(0.5) H19A(0.5)
 H19B(0.5) H19C(0.5) C20(0.5) H20A(0.5) H20B(0.5) H20C(0.5)
4.a Secondary CH2 refined with riding coordinates:
 C21(H21A,H21B)
4.b Aromatic/amide H refined with riding coordinates:
 C2(H2), C3(H3), C4(H4), C8(H8), C9(H9), C10(H10), C14(H14), C15(H15)
4.c Idealised Me refined as rotating group:
 C18(H18A,H18B,H18C), C19(H19A,H19B,H19C), C20(H20A,H20B,H20C)
5. CF3 group on a mirror plane shows positional disorder. Modelling this disorder
was not attempted. This room temp. data was colelcted as a test on space group
choice and better 100K data are available.
;
_olex2_submission_special_instructions 'No special instructions were received'

loop_
_space_group_symop_operation_xyz
'x, y, z'
'-x, y+1/2, -z'
'-x, -y, -z'
'x, -y-1/2, z'

loop_
_atom_site_label
_atom_site_type_symbol
_atom_site_fract_x
_atom_site_fract_y
_atom_site_fract_z
_atom_site_U_iso_or_equiv
_atom_site_adp_type
_atom_site_occupancy
_atom_site_site_symmetry_order
_atom_site_calc_flag
_atom_site_refinement_flags_posn
_atom_site_refinement_flags_adp
_atom_site_refinement_flags_occupancy
_atom_site_disorder_assembly
_atom_site_disorder_group
Au Au 0.62723(2) 0.750000 0.84992(2) 0.05342(8) Uani 1 2 d S T P . .
F1 F 0.8390(4) 0.6011(4) 1.0013(2) 0.1152(12) Uani 1 1 d . . . . .
F2 F 0.7026(4) 0.4587(4) 0.9597(3) 0.1245(13) Uani 1 1 d . . . . .
F3 F 0.8876(4) 0.4094(4) 0.9876(3) 0.1357(15) Uani 1 1 d . . . . .
N1 N 0.7185(2) 0.6093(3) 0.7724(2) 0.0490(6) Uani 1 1 d . . . . .
N2 N 0.6860(4) 0.750000 0.4338(3) 0.0549(9) Uani 1 2 d S T P . .
C1 C 0.7900(3) 0.5141(3) 0.8242(3) 0.0600(8) Uani 1 1 d . . . . .
C2 C 0.8453(4) 0.4323(4) 0.7734(4) 0.0745(11) Uani 1 1 d . . . . .
H2 H 0.896163 0.369342 0.812241 0.089 Uiso 1 1 calc R U . . .
C3 C 0.8237(4) 0.4452(4) 0.6624(4) 0.0756(11) Uani 1 1 d . . . . .
H3 H 0.858241 0.389460 0.624592 0.091 Uiso 1 1 calc R U . . .
C4 C 0.7509(3) 0.5412(3) 0.6089(3) 0.0571(8) Uani 1 1 d . . . . .
H4 H 0.735756 0.549644 0.534087 0.068 Uiso 1 1 calc R U . . .
C5 C 0.6984(2) 0.6271(3) 0.6638(2) 0.0421(6) Uani 1 1 d . . . . .
C6 C 0.8043(5) 0.4959(6) 0.9435(4) 0.0901(15) Uani 1 1 d . . . . .
C7 C 0.6633(5) 0.750000 0.3247(4) 0.0626(12) Uani 1 2 d S T P . .
C8 C 0.5502(6) 0.750000 0.2505(4) 0.0794(18) Uani 1 2 d S T P . .
H8 H 0.539546 0.750000 0.176001 0.095 Uiso 1 2 calc R U P . .
C9 C 0.4539(6) 0.750000 0.2903(5) 0.0811(18) Uani 1 2 d S T P . .
H9 H 0.375978 0.750000 0.242783 0.097 Uiso 1 2 calc R U P . .
C10 C 0.4735(5) 0.750000 0.4018(4) 0.0620(12) Uani 1 2 d S T P . .
H10 H 0.408304 0.750000 0.429067 0.074 Uiso 1 2 calc R U P . .
C11 C 0.5912(4) 0.750000 0.4743(3) 0.0460(9) Uani 1 2 d S T P . .
C13 C 0.4893(4) 0.750000 0.6327(3) 0.0417(8) Uani 1 2 d S T P . .
C14 C 0.4279(3) 0.6386(3) 0.6392(3) 0.0496(7) Uani 1 1 d . . . . .
H14 H 0.464383 0.561538 0.633996 0.059 Uiso 1 1 calc R U . . .
C15 C 0.3137(3) 0.6380(3) 0.6531(3) 0.0525(7) Uani 1 1 d . . . . .
H15 H 0.276126 0.561064 0.656394 0.063 Uiso 1 1 calc R U . . .
C16 C 0.2554(4) 0.750000 0.6622(4) 0.0511(10) Uani 1 2 d S T P A .
C17 C 0.1312(5) 0.750000 0.6783(5) 0.0659(13) Uani 1 2 d S T P . .
C21 C 0.5157(4) 0.8158(5) 0.9403(4) 0.0831(13) Uani 1 1 d . . . . .
H21A H 0.555593 0.856807 1.009155 0.100 Uiso 1 1 calc R U . . .
H21B H 0.441430 0.856807 0.899389 0.100 Uiso 1 1 calc R U . . .
B B 0.6184(4) 0.750000 0.6067(4) 0.0409(9) Uani 1 2 d S T P . .
C18 C 0.0436(7) 0.8184(14) 0.5802(10) 0.110(5) Uani 0.5 1 d . . P A -1
H18A H 0.051065 0.783405 0.513736 0.165 Uiso 0.5 1 calc R U P A -1
H18B H 0.062545 0.907037 0.583501 0.165 Uiso 0.5 1 calc R U P A -1
H18C H -0.037322 0.807266 0.582217 0.165 Uiso 0.5 1 calc R U P A -1
C19 C 0.1380(10) 0.8298(12) 0.7814(9) 0.087(3) Uani 0.5 1 d . . P A -1
H19A H 0.153930 0.774971 0.843586 0.131 Uiso 0.5 1 calc R U P A -1
H19B H 0.062827 0.872554 0.771450 0.131 Uiso 0.5 1 calc R U P A -1
H19C H 0.201318 0.891064 0.792752 0.131 Uiso 0.5 1 calc R U P A -1
C20 C 0.0875(13) 0.6212(14) 0.697(2) 0.150(8) Uani 0.5 1 d . . P A -1
H20A H 0.074938 0.570933 0.632360 0.225 Uiso 0.5 1 calc R U P A -1
H20B H 0.013133 0.629075 0.713825 0.225 Uiso 0.5 1 calc R U P A -1
H20C H 0.146320 0.581113 0.756551 0.225 Uiso 0.5 1 calc R U P A -1
C12 C 0.7734(8) 0.750000 0.2884(6) 0.0853(19) Uani 1 2 d S T P . .
F4 F 0.8503(4) 0.8416(4) 0.3308(5) 0.1535(18) Uani 1 1 d . . . . .
F5 F 0.7551(6) 0.750000 0.1918(5) 0.254(5) Uani 1 2 d S TU P . .

loop_
_atom_site_aniso_label
_atom_site_aniso_U_11
_atom_site_aniso_U_22
_atom_site_aniso_U_33
_atom_site_aniso_U_23
_atom_site_aniso_U_13
_atom_site_aniso_U_12
Au 0.05472(11) 0.07340(14) 0.03406(10) 0.000 0.01631(7) 0.000
F1 0.134(3) 0.141(3) 0.0539(15) 0.0114(18) 0.0033(16) 0.035(2)
F2 0.133(3) 0.150(3) 0.109(2) 0.065(2) 0.065(2) 0.019(2)
F3 0.151(3) 0.147(3) 0.106(2) 0.072(2) 0.034(2) 0.071(3)
N1 0.0496(13) 0.0532(14) 0.0444(13) 0.0062(11) 0.0142(10) -0.0003(11)
N2 0.058(2) 0.071(2) 0.0393(19) 0.000 0.0204(16) 0.000
C1 0.0591(19) 0.0572(19) 0.062(2) 0.0169(16) 0.0161(16) 0.0050(15)
C2 0.076(2) 0.059(2) 0.089(3) 0.018(2) 0.026(2) 0.0169(18)
C3 0.091(3) 0.054(2) 0.093(3) 0.0005(19) 0.044(2) 0.0170(19)
C4 0.0655(19) 0.0519(17) 0.0594(19) -0.0077(14) 0.0273(16) 0.0004(15)
C5 0.0401(12) 0.0458(14) 0.0418(14) -0.0008(11) 0.0144(11) -0.0036(11)
C6 0.098(3) 0.103(4) 0.068(3) 0.036(3) 0.023(2) 0.032(3)
C7 0.076(3) 0.075(3) 0.042(2) 0.000 0.026(2) 0.000
C8 0.095(4) 0.109(5) 0.034(2) 0.000 0.019(3) 0.000
C9 0.071(3) 0.124(5) 0.041(3) 0.000 0.005(2) 0.000
C10 0.050(2) 0.092(4) 0.041(2) 0.000 0.0094(19) 0.000
C11 0.049(2) 0.055(2) 0.0354(19) 0.000 0.0147(16) 0.000
C13 0.0412(18) 0.049(2) 0.0358(18) 0.000 0.0132(15) 0.000
C14 0.0487(15) 0.0499(16) 0.0527(17) -0.0062(13) 0.0192(13) 0.0000(12)
C15 0.0518(16) 0.0540(17) 0.0550(18) -0.0077(14) 0.0209(14) -0.0080(13)
C16 0.042(2) 0.065(3) 0.047(2) 0.000 0.0153(17) 0.000
C17 0.048(2) 0.081(4) 0.076(4) 0.000 0.030(2) 0.000
C21 0.083(3) 0.124(4) 0.054(2) -0.003(2) 0.038(2) 0.014(2)
B 0.040(2) 0.049(2) 0.035(2) 0.000 0.0134(16) 0.000
C18 0.045(4) 0.197(14) 0.085(7) 0.009(7) 0.016(4) 0.030(5)
C19 0.087(6) 0.110(8) 0.085(6) -0.008(6) 0.056(6) 0.009(6)
C20 0.096(9) 0.109(10) 0.29(3) -0.042(13) 0.130(14) -0.034(8)
C12 0.101(5) 0.105(5) 0.071(4) 0.000 0.058(4) 0.000
F4 0.142(3) 0.135(3) 0.233(5) -0.018(3) 0.132(4) -0.023(3)
F5 0.111(4) 0.601(16) 0.066(3) 0.000 0.050(3) 0.000

loop_
_atom_type_symbol
_atom_type_description
_atom_type_scat_dispersion_real
_atom_type_scat_dispersion_imag
_atom_type_scat_source
C C 0.0033 0.0016 'International Tables Vol C Tables 4.2.6.8 and 6.1.1.4'
H H 0.0000 0.0000 'International Tables Vol C Tables 4.2.6.8 and 6.1.1.4'
Au Au -2.0133 8.8022 'International Tables Vol C Tables 4.2.6.8 and 6.1.1.4'
B B 0.0013 0.0007 'International Tables Vol C Tables 4.2.6.8 and 6.1.1.4'
F F 0.0171 0.0103 'International Tables Vol C Tables 4.2.6.8 and 6.1.1.4'
N N 0.0061 0.0033 'International Tables Vol C Tables 4.2.6.8 and 6.1.1.4'

loop_
_geom_angle_atom_site_label_1
_geom_angle_atom_site_label_2
_geom_angle_atom_site_label_3
_geom_angle
_geom_angle_site_symmetry_1
_geom_angle_site_symmetry_3
_geom_angle_publ_flag
N1 Au N1 83.46(14) . 4_575 ?
C21 Au N1 157.48(17) . . ?
C21 Au N1 157.48(17) 4_575 4_575 ?
C21 Au N1 119.04(15) 4_575 . ?
C21 Au N1 119.04(15) . 4_575 ?
C21 Au C21 38.5(3) . 4_575 ?
C1 N1 Au 125.7(2) . . ?
C1 N1 C5 120.1(3) . . ?
C5 N1 Au 114.3(2) . . ?
C7 N2 C11 118.3(4) . . ?
N1 C1 C2 123.3(4) . . ?
N1 C1 C6 117.4(4) . . ?
C2 C1 C6 119.2(4) . . ?
C1 C2 H2 120.9 . . ?
C1 C2 C3 118.1(4) . . ?
C3 C2 H2 120.9 . . ?
C2 C3 H3 120.5 . . ?
C4 C3 C2 119.0(4) . . ?
C4 C3 H3 120.5 . . ?
C3 C4 H4 119.1 . . ?
C3 C4 C5 121.7(4) . . ?
C5 C4 H4 119.1 . . ?
N1 C5 C4 117.7(3) . . ?
N1 C5 B 118.0(3) . . ?
C4 C5 B 124.3(3) . . ?
F1 C6 C1 112.6(4) . . ?
F2 C6 F1 107.2(5) . . ?
F2 C6 F3 107.7(4) . . ?
F2 C6 C1 111.8(4) . . ?
F3 C6 F1 106.0(5) . . ?
F3 C6 C1 111.3(4) . . ?
N2 C7 C8 124.6(5) . . ?
N2 C7 C12 114.2(5) . . ?
C8 C7 C12 121.2(5) . . ?
C7 C8 H8 121.2 . . ?
C9 C8 C7 117.6(5) . . ?
C9 C8 H8 121.2 . . ?
C8 C9 H9 120.3 . . ?
C8 C9 C10 119.5(5) . . ?
C10 C9 H9 120.3 . . ?
C9 C10 H10 119.7 . . ?
C9 C10 C11 120.6(5) . . ?
C11 C10 H10 119.7 . . ?
N2 C11 C10 119.4(4) . . ?
N2 C11 B 118.4(4) . . ?
C10 C11 B 122.2(4) . . ?
C14 C13 C14 115.3(4) 4_575 . ?
C14 C13 B 122.21(19) . . ?
C14 C13 B 122.22(19) 4_575 . ?
C13 C14 H14 118.7 . . ?
C13 C14 C15 122.6(3) . . ?
C15 C14 H14 118.7 . . ?
C14 C15 H15 119.4 . . ?
C16 C15 C14 121.2(3) . . ?
C16 C15 H15 119.4 . . ?
C15 C16 C15 117.0(4) 4_575 . ?
C15 C16 C17 121.5(2) 4_575 . ?
C15 C16 C17 121.5(2) . . ?
C16 C17 C18 108.1(5) . . ?
C16 C17 C19 108.2(5) . . ?
C18 C17 C19 107.2(7) . . ?
C20 C17 C16 113.9(5) . . ?
C20 C17 C18 112.5(12) . . ?
C20 C17 C19 106.7(11) . . ?
Au C21 H21A 116.5 . . ?
Au C21 H21B 116.5 . . ?
C21 C21 Au 70.77(14) 4_575 . ?
C21 C21 H21A 116.5 4_575 . ?
C21 C21 H21B 116.5 4_575 . ?
H21A C21 H21B 113.5 . . ?
C5 B C5 104.8(3) . 4_575 ?
C5 B C11 111.8(2) 4_575 . ?
C5 B C11 111.8(2) . . ?
C5 B C13 110.1(2) . . ?
C5 B C13 110.1(2) 4_575 . ?
C11 B C13 108.2(3) . . ?
C17 C18 H18A 109.5 . . ?
C17 C18 H18B 109.5 . . ?
C17 C18 H18C 109.5 . . ?
H18A C18 H18B 109.5 . . ?
H18A C18 H18C 109.5 . . ?
H18B C18 H18C 109.5 . . ?
C17 C19 H19A 109.5 . . ?
C17 C19 H19B 109.5 . . ?
C17 C19 H19C 109.5 . . ?
H19A C19 H19B 109.5 . . ?
H19A C19 H19C 109.5 . . ?
H19B C19 H19C 109.5 . . ?
C17 C20 H20A 109.5 . . ?
C17 C20 H20B 109.5 . . ?
C17 C20 H20C 109.5 . . ?
H20A C20 H20B 109.5 . . ?
H20A C20 H20C 109.5 . . ?
H20B C20 H20C 109.5 . . ?
F4 C12 C7 114.3(4) 4_575 . ?
F4 C12 C7 114.3(4) . . ?
F4 C12 F4 94.3(7) . 4_575 ?
F5 C12 C7 115.2(7) . . ?
F5 C12 F4 108.4(5) . . ?
F5 C12 F4 108.4(5) . 4_575 ?

loop_
_geom_bond_atom_site_label_1
_geom_bond_atom_site_label_2
_geom_bond_distance
_geom_bond_site_symmetry_2
_geom_bond_publ_flag
Au N1 2.233(3) 4_575 ?
Au N1 2.233(3) . ?
Au C21 2.109(4) 4_575 ?
Au C21 2.109(4) . ?
F1 C6 1.330(7) . ?
F2 C6 1.326(6) . ?
F3 C6 1.329(5) . ?
N1 C1 1.347(4) . ?
N1 C5 1.360(4) . ?
N2 C7 1.349(6) . ?
N2 C11 1.359(6) . ?
C1 C2 1.359(6) . ?
C1 C6 1.507(6) . ?
C2 H2 0.9300 . ?
C2 C3 1.382(7) . ?
C3 H3 0.9300 . ?
C3 C4 1.368(6) . ?
C4 H4 0.9300 . ?
C4 C5 1.400(4) . ?
C5 B 1.638(4) . ?
C7 C8 1.375(9) . ?
C7 C12 1.495(8) . ?
C8 H8 0.9300 . ?
C8 C9 1.369(9) . ?
C9 H9 0.9300 . ?
C9 C10 1.384(7) . ?
C10 H10 0.9300 . ?
C10 C11 1.407(7) . ?
C11 B 1.638(6) . ?
C13 C14 1.393(4) . ?
C13 C14 1.393(4) 4_575 ?
C13 B 1.640(6) . ?
C14 H14 0.9300 . ?
C14 C15 1.398(5) . ?
C15 H15 0.9300 . ?
C15 C16 1.388(4) . ?
C16 C17 1.525(6) . ?
C17 C18 1.543(11) . ?
C17 C19 1.555(11) . ?
C17 C20 1.497(14) . ?
C21 C21 1.389(11) 4_575 ?
C21 H21A 0.9700 . ?
C21 H21B 0.9700 . ?
C18 H18A 0.9600 . ?
C18 H18B 0.9600 . ?
C18 H18C 0.9600 . ?
C19 H19A 0.9600 . ?
C19 H19B 0.9600 . ?
C19 H19C 0.9600 . ?
C20 H20A 0.9600 . ?
C20 H20B 0.9600 . ?
C20 H20C 0.9600 . ?
C12 F4 1.320(7) 4_575 ?
C12 F4 1.320(7) . ?
C12 F5 1.197(9) . ?

loop_
_geom_torsion_atom_site_label_1
_geom_torsion_atom_site_label_2
_geom_torsion_atom_site_label_3
_geom_torsion_atom_site_label_4
_geom_torsion
_geom_torsion_site_symmetry_1
_geom_torsion_site_symmetry_2
_geom_torsion_site_symmetry_3
_geom_torsion_site_symmetry_4
_geom_torsion_publ_flag
Au N1 C1 C2 -178.8(3) . . . . ?
Au N1 C1 C6 3.8(5) . . . . ?
Au N1 C5 C4 -178.8(2) . . . . ?
Au N1 C5 B 3.1(3) . . . . ?
N1 C1 C2 C3 -2.1(6) . . . . ?
N1 C1 C6 F1 -53.7(6) . . . . ?
N1 C1 C6 F2 67.0(6) . . . . ?
N1 C1 C6 F3 -172.5(4) . . . . ?
N1 C5 B C5 64.4(4) . . . 4_575 ?
N1 C5 B C11 -174.3(3) . . . . ?
N1 C5 B C13 -53.9(4) . . . . ?
N2 C7 C8 C9 0.000(1) . . . . ?
N2 C7 C12 F4 53.5(5) . . . 4_575 ?
N2 C7 C12 F4 -53.5(5) . . . . ?
N2 C7 C12 F5 180.000(1) . . . . ?
N2 C11 B C5 58.6(2) . . . 4_575 ?
N2 C11 B C5 -58.6(2) . . . . ?
N2 C11 B C13 180.000(1) . . . . ?
C1 N1 C5 C4 2.2(4) . . . . ?
C1 N1 C5 B -175.9(3) . . . . ?
C1 C2 C3 C4 1.8(7) . . . . ?
C2 C1 C6 F1 128.8(4) . . . . ?
C2 C1 C6 F2 -110.6(5) . . . . ?
C2 C1 C6 F3 9.9(7) . . . . ?
C2 C3 C4 C5 0.5(6) . . . . ?
C3 C4 C5 N1 -2.5(5) . . . . ?
C3 C4 C5 B 175.4(3) . . . . ?
C4 C5 B C5 -113.5(3) . . . 4_575 ?
C4 C5 B C11 7.8(4) . . . . ?
C4 C5 B C13 128.1(3) . . . . ?
C5 N1 C1 C2 0.1(5) . . . . ?
C5 N1 C1 C6 -177.4(4) . . . . ?
C6 C1 C2 C3 175.3(5) . . . . ?
C7 N2 C11 C10 0.000(1) . . . . ?
C7 N2 C11 B 180.000(1) . . . . ?
C7 C8 C9 C10 0.000(1) . . . . ?
C8 C7 C12 F4 126.5(5) . . . . ?
C8 C7 C12 F4 -126.5(5) . . . 4_575 ?
C8 C7 C12 F5 0.000(1) . . . . ?
C8 C9 C10 C11 0.000(1) . . . . ?
C9 C10 C11 N2 0.000(1) . . . . ?
C9 C10 C11 B 180.000(1) . . . . ?
C10 C11 B C5 121.4(2) . . . . ?
C10 C11 B C5 -121.4(2) . . . 4_575 ?
C10 C11 B C13 0.000(1) . . . . ?
C11 N2 C7 C8 0.000(1) . . . . ?
C11 N2 C7 C12 180.000(1) . . . . ?
C13 C14 C15 C16 -0.5(6) . . . . ?
C14 C13 C14 C15 -1.1(7) 4_575 . . . ?
C14 C13 B C5 150.8(3) 4_575 . . . ?
C14 C13 B C5 35.7(5) 4_575 . . 4_575 ?
C14 C13 B C5 -35.7(5) . . . . ?
C14 C13 B C5 -150.8(3) . . . 4_575 ?
C14 C13 B C11 -86.8(3) 4_575 . . . ?
C14 C13 B C11 86.8(3) . . . . ?
C14 C15 C16 C15 2.1(7) . . . 4_575 ?
C14 C15 C16 C17 -179.5(4) . . . . ?
C15 C16 C17 C18 59.6(8) 4_575 . . . ?
C15 C16 C17 C18 -118.6(7) . . . . ?
C15 C16 C17 C19 -56.1(7) 4_575 . . . ?
C15 C16 C17 C19 125.6(6) . . . . ?
C15 C16 C17 C20 -174.5(12) 4_575 . . . ?
C15 C16 C17 C20 7.2(13) . . . . ?
B C13 C14 C15 -175.1(4) . . . . ?
C12 C7 C8 C9 180.000(1) . . . . ?
